data_1543436
loop_
_publ_author_name
'Yang, Xuejin'
'Shi, Xueliang'
'Aratani, Naoki'
'Gon\,calves, Th\'eo P.'
'Huang, Kuo-Wei'
'Yamada, Hiroko'
'Chi, Chunyan'
'Miao, Qian'

_publ_section_title
;
 Benzo[4,5]cyclohepta[1,2-b]fluorene: an isomeric motif for pentacene
 containing linearly fused five-, six- and seven-membered rings
;
_journal_issue 9
_journal_name_full 'Chem. Sci.'
_journal_page_first 6176
_journal_paper_doi 10.1039/C6SC01795A
_journal_volume 7
_journal_year 2016
_chemical_formula_moiety 'C40 H34, C2 H3 N'
_chemical_formula_sum 'C42 H37 N'
_chemical_formula_weight 555.72
_space_group_crystal_system monoclinic
_space_group_IT_number 14
_space_group_name_Hall '-P 2yn'
_space_group_name_H-M_alt 'P 1 21/n 1'
_symmetry_space_group_name_Hall '-P 2yn'
_symmetry_space_group_name_H-M 'P 1 21/n 1'
_atom_sites_solution_hydrogens geom
_audit_creation_method SHELXL-2014/7
_audit_update_record
;
2016-03-16 deposited with the CCDC.
2016-06-07 downloaded from the CCDC.
;
_cell_angle_alpha 90
_cell_angle_beta 91.177(3)
_cell_angle_gamma 90
_cell_formula_units_Z 8
_cell_length_a 20.925(2)
_cell_length_b 8.4456(10)
_cell_length_c 34.677(4)
_cell_measurement_reflns_used 2944
_cell_measurement_temperature 90
_cell_measurement_theta_max 21.87
_cell_measurement_theta_min 2.35
_cell_volume 6127.0(12)
_computing_cell_refinement 'APEX2 (Bruker AXS, 2006)'
_computing_data_collection 'APEX2 (Bruker AXS, 2006)'
_computing_data_reduction 'SAINT (Bruker AXS, 2004)'
_computing_molecular_graphics 'XSHEL (Bruker AXS,2002)'
_computing_publication_material 'XCIF (Bruker AXS, 2001)'
_computing_structure_refinement 'SHELXL-97 (Sheldrick, 1997)'
_computing_structure_solution 'SHELXS-97 (Sheldrick, 1997)'
_diffrn_ambient_temperature 90
_diffrn_detector_area_resol_mean 8.333
_diffrn_measured_fraction_theta_full 0.994
_diffrn_measured_fraction_theta_max 0.994
_diffrn_measurement_device_type 'Bruker APEXII CCD area detector'
_diffrn_measurement_method 'phi and omega scans'
_diffrn_radiation_monochromator graphite
_diffrn_radiation_source 'fine-focus sealed tube'
_diffrn_radiation_type MoK\a
_diffrn_radiation_wavelength 0.71073
_diffrn_reflns_av_R_equivalents 0.0809
_diffrn_reflns_av_unetI/netI 0.0902
_diffrn_reflns_Laue_measured_fraction_full 0.994
_diffrn_reflns_Laue_measured_fraction_max 0.994
_diffrn_reflns_limit_h_max 24
_diffrn_reflns_limit_h_min -24
_diffrn_reflns_limit_k_max 9
_diffrn_reflns_limit_k_min -10
_diffrn_reflns_limit_l_max 34
_diffrn_reflns_limit_l_min -41
_diffrn_reflns_number 31171
_diffrn_reflns_point_group_measured_fraction_full 0.994
_diffrn_reflns_point_group_measured_fraction_max 0.994
_diffrn_reflns_theta_full 24.984
_diffrn_reflns_theta_max 24.984
_diffrn_reflns_theta_min 1.126
_exptl_absorpt_coefficient_mu 0.069
_exptl_absorpt_correction_T_max 0.998
_exptl_absorpt_correction_T_min 0.887
_exptl_absorpt_correction_type multi-scan
_exptl_absorpt_process_details
;
SADABS Sheldrick 1996
;
_exptl_crystal_colour green
_exptl_crystal_density_diffrn 1.205
_exptl_crystal_description prism
_exptl_crystal_F_000 2368
_exptl_crystal_size_max 0.200
_exptl_crystal_size_mid 0.050
_exptl_crystal_size_min 0.030
_refine_diff_density_max 0.392
_refine_diff_density_min -0.592
_refine_diff_density_rms 0.061
_refine_ls_extinction_method none
_refine_ls_goodness_of_fit_ref 1.030
_refine_ls_hydrogen_treatment constr
_refine_ls_matrix_type full
_refine_ls_number_parameters 808
_refine_ls_number_reflns 10677
_refine_ls_number_restraints 0
_refine_ls_restrained_S_all 1.030
_refine_ls_R_factor_all 0.1248
_refine_ls_R_factor_gt 0.0652
_refine_ls_shift/su_max 0.000
_refine_ls_shift/su_mean 0.000
_refine_ls_structure_factor_coef Fsqd
_refine_ls_weighting_details 'w=1/[\s^2^(Fo^2^)+(0.0901P)^2^+1.8398P] where P=(Fo^2^+2Fc^2^)/3'
_refine_ls_weighting_scheme calc
_refine_ls_wR_factor_gt 0.1536
_refine_ls_wR_factor_ref 0.1851
_reflns_Friedel_coverage 0.000
_reflns_number_gt 6379
_reflns_number_total 10677
_reflns_threshold_expression 'I > 2\s(I)'
_cod_data_source_file c6sc01795a2.cif
_cod_data_source_block 50320JW_0m
_cod_depositor_comments 'Adding full bibliography for 1543435--1543436.cif.'
_cod_original_cell_volume 6126.9(12)
_cod_database_code 1543436
_shelx_shelxl_version_number 2014/7
_shelx_space_group_comment
;
The symmetry employed for this shelxl refinement is uniquely defined
by the following loop, which should always be used as a source of
symmetry information in preference to the above space-group names.
They are only intended as comments.
;
_shelx_estimated_absorpt_t_min 0.986
_shelx_estimated_absorpt_t_max 0.998

loop_
_space_group_symop_operation_xyz
'x, y, z'
'-x+1/2, y+1/2, -z+1/2'
'-x, -y, -z'
'x-1/2, -y-1/2, z-1/2'

loop_
_atom_site_label
_atom_site_type_symbol
_atom_site_fract_x
_atom_site_fract_y
_atom_site_fract_z
_atom_site_U_iso_or_equiv
_atom_site_adp_type
_atom_site_occupancy
_atom_site_site_symmetry_order
_atom_site_calc_flag
_atom_site_refinement_flags_posn
_atom_site_refinement_flags_adp
_atom_site_refinement_flags_occupancy
_atom_site_disorder_assembly
_atom_site_disorder_group
C1 C 0.70224(15) 0.2162(4) 0.26797(9) 0.0234(8) Uani 1 1 d . . . . .
H1 H 0.7241 0.2976 0.2818 0.028 Uiso 1 1 calc R U . . .
C2 C 0.71861(16) 0.1801(4) 0.23039(9) 0.0286(8) Uani 1 1 d . . . . .
H2 H 0.7521 0.2368 0.2185 0.034 Uiso 1 1 calc R U . . .
C3 C 0.68637(17) 0.0615(4) 0.21004(10) 0.0299(8) Uani 1 1 d . . . . .
H3 H 0.6982 0.0388 0.1843 0.036 Uiso 1 1 calc R U . . .
C4 C 0.63760(17) -0.0239(4) 0.22635(9) 0.0282(8) Uani 1 1 d . . . . .
H4 H 0.6160 -0.1047 0.2122 0.034 Uiso 1 1 calc R U . . .
C5 C 0.62064(16) 0.0107(4) 0.26405(9) 0.0241(8) Uani 1 1 d . . . . .
C6 C 0.57146(15) -0.0562(4) 0.28836(9) 0.0237(8) Uani 1 1 d . . . . .
C7 C 0.57465(15) 0.0207(4) 0.32324(9) 0.0213(7) Uani 1 1 d . . . . .
C8 C 0.53869(15) 0.0059(4) 0.35740(9) 0.0226(7) Uani 1 1 d . . . . .
H5 H 0.5050 -0.0695 0.3579 0.027 Uiso 1 1 calc R U . . .
C9 C 0.55048(14) 0.0959(4) 0.38977(9) 0.0201(7) Uani 1 1 d . . . . .
C10 C 0.50886(15) 0.0652(4) 0.42181(9) 0.0237(8) Uani 1 1 d . . . . .
H6 H 0.4787 -0.0169 0.4171 0.028 Uiso 1 1 calc R U . . .
C11 C 0.50486(15) 0.1306(4) 0.45680(9) 0.0240(8) Uani 1 1 d . . . . .
H7 H 0.4714 0.0892 0.4719 0.029 Uiso 1 1 calc R U . . .
C12 C 0.54210(14) 0.2522(4) 0.47563(9) 0.0206(7) Uani 1 1 d . . . . .
C13 C 0.52406(15) 0.2898(4) 0.51320(9) 0.0247(8) Uani 1 1 d . . . . .
H8 H 0.4892 0.2339 0.5239 0.030 Uiso 1 1 calc R U . . .
C14 C 0.55426(15) 0.4042(4) 0.53560(9) 0.0252(8) Uani 1 1 d . . . . .
H9 H 0.5405 0.4263 0.5610 0.030 Uiso 1 1 calc R U . . .
C15 C 0.60507(15) 0.4857(4) 0.51998(9) 0.0252(8) Uani 1 1 d . . . . .
H10 H 0.6262 0.5664 0.5345 0.030 Uiso 1 1 calc R U . . .
C16 C 0.62489(15) 0.4493(4) 0.48347(9) 0.0235(7) Uani 1 1 d . . . . .
H11 H 0.6609 0.5040 0.4738 0.028 Uiso 1 1 calc R U . . .
C17 C 0.59478(14) 0.3353(4) 0.45949(9) 0.0199(7) Uani 1 1 d . . . . .
C18 C 0.62053(14) 0.3147(4) 0.42050(9) 0.0194(7) Uani 1 1 d . . . . .
C19 C 0.60203(14) 0.2150(4) 0.39042(9) 0.0191(7) Uani 1 1 d . . . . .
C20 C 0.63758(15) 0.2287(4) 0.35459(9) 0.0206(7) Uani 1 1 d . . . . .
H12 H 0.6709 0.3047 0.3534 0.025 Uiso 1 1 calc R U . . .
C21 C 0.62507(14) 0.1381(4) 0.32314(9) 0.0207(7) Uani 1 1 d . . . . .
C22 C 0.65374(15) 0.1320(4) 0.28489(9) 0.0217(7) Uani 1 1 d . . . . .
C23 C 0.52462(16) -0.1806(4) 0.27675(9) 0.0244(8) Uani 1 1 d . . . . .
C24 C 0.46271(16) -0.1353(4) 0.26553(9) 0.0269(8) Uani 1 1 d . . . . .
C25 C 0.41863(18) -0.2530(4) 0.25592(10) 0.0330(9) Uani 1 1 d . . . . .
H13 H 0.3766 -0.2232 0.2480 0.040 Uiso 1 1 calc R U . . .
C26 C 0.43436(18) -0.4133(4) 0.25752(10) 0.0308(8) Uani 1 1 d . . . . .
C27 C 0.49626(17) -0.4545(4) 0.26819(9) 0.0295(8) Uani 1 1 d . . . . .
H14 H 0.5076 -0.5634 0.2690 0.035 Uiso 1 1 calc R U . . .
C28 C 0.54245(16) -0.3412(4) 0.27775(9) 0.0249(8) Uani 1 1 d . . . . .
C29 C 0.44305(17) 0.0361(4) 0.26351(10) 0.0330(9) Uani 1 1 d . . . . .
H15 H 0.4417 0.0799 0.2896 0.049 Uiso 1 1 calc R U . . .
H16 H 0.4006 0.0444 0.2512 0.049 Uiso 1 1 calc R U . . .
H17 H 0.4741 0.0955 0.2484 0.049 Uiso 1 1 calc R U . . .
C30 C 0.38385(19) -0.5379(4) 0.24877(12) 0.0439(10) Uani 1 1 d . . . . .
H18 H 0.4024 -0.6435 0.2524 0.066 Uiso 1 1 calc R U . . .
H19 H 0.3685 -0.5262 0.2220 0.066 Uiso 1 1 calc R U . . .
H20 H 0.3480 -0.5243 0.2662 0.066 Uiso 1 1 calc R U . . .
C31 C 0.60902(17) -0.3906(4) 0.28824(10) 0.0344(9) Uani 1 1 d . . . . .
H21 H 0.6099 -0.5047 0.2933 0.052 Uiso 1 1 calc R U . . .
H22 H 0.6235 -0.3335 0.3114 0.052 Uiso 1 1 calc R U . . .
H23 H 0.6374 -0.3659 0.2669 0.052 Uiso 1 1 calc R U . . .
C32 C 0.67477(15) 0.4246(4) 0.41222(9) 0.0210(7) Uani 1 1 d . . . . .
C33 C 0.66162(16) 0.5770(4) 0.39776(9) 0.0238(8) Uani 1 1 d . . . . .
C34 C 0.71230(16) 0.6784(4) 0.39002(9) 0.0283(8) Uani 1 1 d . . . . .
H24 H 0.7034 0.7808 0.3799 0.034 Uiso 1 1 calc R U . . .
C35 C 0.77531(16) 0.6339(4) 0.39667(9) 0.0281(8) Uani 1 1 d . . . . .
C36 C 0.78751(16) 0.4827(4) 0.41150(9) 0.0268(8) Uani 1 1 d . . . . .
H25 H 0.8305 0.4511 0.4164 0.032 Uiso 1 1 calc R U . . .
C37 C 0.73822(15) 0.3770(4) 0.41928(9) 0.0229(7) Uani 1 1 d . . . . .
C38 C 0.59367(17) 0.6308(4) 0.39144(10) 0.0341(9) Uani 1 1 d . . . . .
H26 H 0.5716 0.6306 0.4161 0.051 Uiso 1 1 calc R U . . .
H27 H 0.5718 0.5587 0.3734 0.051 Uiso 1 1 calc R U . . .
H28 H 0.5934 0.7381 0.3807 0.051 Uiso 1 1 calc R U . . .
C39 C 0.82974(19) 0.7473(5) 0.38973(11) 0.0446(11) Uani 1 1 d . . . . .
H29 H 0.8701 0.6982 0.3981 0.067 Uiso 1 1 calc R U . . .
H30 H 0.8231 0.8448 0.4044 0.067 Uiso 1 1 calc R U . . .
H31 H 0.8313 0.7724 0.3622 0.067 Uiso 1 1 calc R U . . .
C40 C 0.75296(16) 0.2156(4) 0.43555(10) 0.0293(8) Uani 1 1 d . . . . .
H32 H 0.7993 0.2040 0.4392 0.044 Uiso 1 1 calc R U . . .
H33 H 0.7371 0.1342 0.4176 0.044 Uiso 1 1 calc R U . . .
H34 H 0.7321 0.2034 0.4604 0.044 Uiso 1 1 calc R U . . .
C41 C 0.2576(3) 0.7606(8) 0.29101(18) 0.104(2) Uani 1 1 d . . . . .
H69 H 0.2773 0.8651 0.2881 0.156 Uiso 1 1 calc R U . . .
H70 H 0.2889 0.6873 0.3025 0.156 Uiso 1 1 calc R U . . .
H71 H 0.2207 0.7691 0.3078 0.156 Uiso 1 1 calc R U . . .
C42 C 0.2365(2) 0.7004(7) 0.2526(2) 0.0771(17) Uani 1 1 d . . . . .
N1 N 0.2223(3) 0.6581(7) 0.22477(14) 0.0994(18) Uani 1 1 d . . . . .
C43 C 0.28016(15) 0.6392(4) 0.01040(9) 0.0232(7) Uani 1 1 d . . . . .
H35 H 0.3158 0.7025 0.0037 0.028 Uiso 1 1 calc R U . . .
C44 C 0.22283(15) 0.6503(4) -0.01044(9) 0.0246(8) Uani 1 1 d . . . . .
H36 H 0.2193 0.7224 -0.0314 0.029 Uiso 1 1 calc R U . . .
C45 C 0.17083(15) 0.5575(4) -0.00093(9) 0.0247(8) Uani 1 1 d . . . . .
H37 H 0.1320 0.5668 -0.0154 0.030 Uiso 1 1 calc R U . . .
C46 C 0.17495(15) 0.4509(4) 0.02959(9) 0.0239(8) Uani 1 1 d . . . . .
H38 H 0.1393 0.3868 0.0358 0.029 Uiso 1 1 calc R U . . .
C47 C 0.23170(14) 0.4393(4) 0.05087(9) 0.0203(7) Uani 1 1 d . . . . .
C48 C 0.24958(14) 0.3384(4) 0.08362(9) 0.0206(7) Uani 1 1 d . . . . .
C49 C 0.31212(15) 0.3734(4) 0.09387(9) 0.0219(7) Uani 1 1 d . . . . .
C50 C 0.35351(15) 0.3135(4) 0.12338(9) 0.0233(7) Uani 1 1 d . . . . .
H39 H 0.3389 0.2299 0.1393 0.028 Uiso 1 1 calc R U . . .
C51 C 0.41400(15) 0.3723(4) 0.12976(9) 0.0238(7) Uani 1 1 d . . . . .
C52 C 0.44873(16) 0.2973(4) 0.16125(9) 0.0264(8) Uani 1 1 d . . . . .
H40 H 0.4267 0.2116 0.1727 0.032 Uiso 1 1 calc R U . . .
C53 C 0.50627(15) 0.3265(4) 0.17724(9) 0.0258(8) Uani 1 1 d . . . . .
H41 H 0.5176 0.2579 0.1980 0.031 Uiso 1 1 calc R U . . .
C54 C 0.55415(15) 0.4436(4) 0.16855(9) 0.0221(7) Uani 1 1 d . . . . .
C55 C 0.60778(15) 0.4429(4) 0.19348(9) 0.0240(8) Uani 1 1 d . . . . .
H42 H 0.6087 0.3707 0.2145 0.029 Uiso 1 1 calc R U . . .
C56 C 0.65907(15) 0.5420(4) 0.18883(10) 0.0267(8) Uani 1 1 d . . . . .
H43 H 0.6948 0.5378 0.2061 0.032 Uiso 1 1 calc R U . . .
C57 C 0.65762(15) 0.6484(4) 0.15840(9) 0.0252(8) Uani 1 1 d . . . . .
H44 H 0.6926 0.7181 0.1547 0.030 Uiso 1 1 calc R U . . .
C58 C 0.60565(14) 0.6528(4) 0.13369(9) 0.0230(7) Uani 1 1 d . . . . .
H45 H 0.6059 0.7266 0.1130 0.028 Uiso 1 1 calc R U . . .
C59 C 0.55173(14) 0.5537(4) 0.13728(9) 0.0191(7) Uani 1 1 d . . . . .
C60 C 0.49873(14) 0.5730(4) 0.10835(9) 0.0201(7) Uani 1 1 d . . . . .
C61 C 0.43949(15) 0.4995(4) 0.10525(9) 0.0216(7) Uani 1 1 d . . . . .
C62 C 0.39633(14) 0.5536(4) 0.07398(9) 0.0220(7) Uani 1 1 d . . . . .
H46 H 0.4110 0.6327 0.0568 0.026 Uiso 1 1 calc R U . . .
C63 C 0.33679(15) 0.4955(4) 0.06868(9) 0.0210(7) Uani 1 1 d . . . . .
C64 C 0.28455(14) 0.5342(4) 0.04108(9) 0.0205(7) Uani 1 1 d . . . . .
C65 C 0.20727(15) 0.2178(4) 0.10110(9) 0.0210(7) Uani 1 1 d . . . . .
C66 C 0.15634(15) 0.2647(4) 0.12437(9) 0.0239(8) Uani 1 1 d . . . . .
C67 C 0.11594(15) 0.1494(4) 0.13891(9) 0.0266(8) Uani 1 1 d . . . . .
H47 H 0.0814 0.1810 0.1545 0.032 Uiso 1 1 calc R U . . .
C68 C 0.12452(15) -0.0105(4) 0.13126(9) 0.0257(8) Uani 1 1 d . . . . .
C69 C 0.17578(16) -0.0538(4) 0.10921(9) 0.0270(8) Uani 1 1 d . . . . .
H48 H 0.1827 -0.1631 0.1043 0.032 Uiso 1 1 calc R U . . .
C70 C 0.21786(15) 0.0563(4) 0.09380(9) 0.0228(7) Uani 1 1 d . . . . .
C71 C 0.14738(17) 0.4367(4) 0.13451(11) 0.0339(9) Uani 1 1 d . . . . .
H49 H 0.1399 0.4981 0.1109 0.051 Uiso 1 1 calc R U . . .
H50 H 0.1858 0.4761 0.1480 0.051 Uiso 1 1 calc R U . . .
H51 H 0.1105 0.4477 0.1513 0.051 Uiso 1 1 calc R U . . .
C72 C 0.07866(18) -0.1339(4) 0.14590(11) 0.0404(10) Uani 1 1 d . . . . .
H52 H 0.0567 -0.1849 0.1240 0.061 Uiso 1 1 calc R U . . .
H53 H 0.0471 -0.0831 0.1624 0.061 Uiso 1 1 calc R U . . .
H54 H 0.1024 -0.2137 0.1609 0.061 Uiso 1 1 calc R U . . .
C73 C 0.27124(17) 0.0038(4) 0.06869(11) 0.0349(9) Uani 1 1 d . . . . .
H55 H 0.2687 0.0606 0.0441 0.052 Uiso 1 1 calc R U . . .
H56 H 0.2677 -0.1103 0.0640 0.052 Uiso 1 1 calc R U . . .
H57 H 0.3123 0.0268 0.0816 0.052 Uiso 1 1 calc R U . . .
C74 C 0.51483(14) 0.6943(4) 0.07809(9) 0.0211(7) Uani 1 1 d . . . . .
C75 C 0.50374(15) 0.8556(4) 0.08478(10) 0.0270(8) Uani 1 1 d . . . . .
C76 C 0.52951(15) 0.9664(4) 0.05936(10) 0.0295(8) Uani 1 1 d . . . . .
H58 H 0.5225 1.0759 0.0639 0.035 Uiso 1 1 calc R U . . .
C77 C 0.56461(16) 0.9221(4) 0.02808(10) 0.0300(8) Uani 1 1 d . . . . .
C78 C 0.57186(15) 0.7623(4) 0.02074(10) 0.0275(8) Uani 1 1 d . . . . .
H59 H 0.5937 0.7301 -0.0017 0.033 Uiso 1 1 calc R U . . .
C79 C 0.54790(14) 0.6464(4) 0.04552(9) 0.0226(7) Uani 1 1 d . . . . .
C80 C 0.46642(18) 0.9084(4) 0.11921(11) 0.0398(9) Uani 1 1 d . . . . .
H60 H 0.4684 1.0240 0.1214 0.060 Uiso 1 1 calc R U . . .
H61 H 0.4848 0.8603 0.1426 0.060 Uiso 1 1 calc R U . . .
H62 H 0.4218 0.8752 0.1160 0.060 Uiso 1 1 calc R U . . .
C81 C 0.59704(17) 1.0439(5) 0.00331(11) 0.0417(10) Uani 1 1 d . . . . .
H63 H 0.6398 1.0665 0.0141 0.063 Uiso 1 1 calc R U . . .
H64 H 0.5717 1.1414 0.0028 0.063 Uiso 1 1 calc R U . . .
H65 H 0.6007 1.0029 -0.0230 0.063 Uiso 1 1 calc R U . . .
C82 C 0.55951(17) 0.4740(4) 0.03745(10) 0.0308(8) Uani 1 1 d . . . . .
H66 H 0.5829 0.4264 0.0593 0.046 Uiso 1 1 calc R U . . .
H67 H 0.5847 0.4634 0.0141 0.046 Uiso 1 1 calc R U . . .
H68 H 0.5185 0.4197 0.0337 0.046 Uiso 1 1 calc R U . . .
C83 C 0.3094(4) 0.7096(9) 0.1546(2) 0.0354(18) Uani 0.749(11) 1 d . . P A 1
H72 H 0.2698 0.6651 0.1647 0.053 Uiso 0.749(11) 1 calc R U P A 1
H73 H 0.3454 0.6402 0.1615 0.053 Uiso 0.749(11) 1 calc R U P A 1
H74 H 0.3057 0.7183 0.1265 0.053 Uiso 0.749(11) 1 calc R U P A 1
C84 C 0.3202(3) 0.8652(7) 0.17105(15) 0.0407(18) Uani 0.749(11) 1 d . . P A 1
N2 N 0.3309(4) 0.9859(7) 0.18269(18) 0.052(2) Uani 0.749(11) 1 d . . P A 1
N3 N 0.2910(6) 1.0090(12) 0.1993(4) 0.014(4) Uani 0.251(11) 1 d . . P A 2
C85 C 0.3019(16) 0.720(4) 0.1662(9) 0.060(11) Uiso 0.251(11) 1 d . . P A 2
H75 H 0.3466 0.7295 0.1750 0.090 Uiso 0.251(11) 1 calc R U P A 2
H76 H 0.2990 0.7387 0.1383 0.090 Uiso 0.251(11) 1 calc R U P A 2
H77 H 0.2865 0.6127 0.1718 0.090 Uiso 0.251(11) 1 calc R U P A 2
C86 C 0.264(3) 0.831(7) 0.1854(17) 0.24(2) Uiso 0.251(11) 1 d . . P A 2

loop_
_atom_site_aniso_label
_atom_site_aniso_U_11
_atom_site_aniso_U_22
_atom_site_aniso_U_33
_atom_site_aniso_U_23
_atom_site_aniso_U_13
_atom_site_aniso_U_12
C1 0.0229(18) 0.0239(18) 0.0234(18) 0.0028(15) -0.0016(14) 0.0051(15)
C2 0.0310(19) 0.030(2) 0.0248(19) 0.0077(16) 0.0021(15) 0.0077(17)
C3 0.040(2) 0.029(2) 0.0210(18) 0.0023(16) 0.0012(16) 0.0115(18)
C4 0.038(2) 0.0234(18) 0.0232(18) -0.0011(15) -0.0014(16) 0.0046(17)
C5 0.0317(19) 0.0195(17) 0.0210(17) -0.0003(14) -0.0019(15) 0.0072(15)
C6 0.0294(19) 0.0160(16) 0.0254(18) 0.0021(14) -0.0045(15) 0.0033(15)
C7 0.0214(17) 0.0191(17) 0.0232(18) -0.0027(14) -0.0032(14) 0.0034(14)
C8 0.0222(17) 0.0194(17) 0.0262(18) -0.0005(15) -0.0021(14) 0.0016(15)
C9 0.0174(16) 0.0186(17) 0.0242(18) 0.0017(14) -0.0016(14) 0.0024(14)
C10 0.0200(17) 0.0246(18) 0.0265(19) 0.0000(15) -0.0025(14) -0.0020(15)
C11 0.0208(17) 0.0310(19) 0.0204(18) 0.0009(15) 0.0018(14) -0.0018(16)
C12 0.0195(17) 0.0225(17) 0.0197(17) -0.0020(14) -0.0039(13) 0.0061(15)
C13 0.0225(17) 0.0254(18) 0.0263(19) 0.0023(15) -0.0011(15) 0.0062(15)
C14 0.0268(18) 0.0299(19) 0.0189(17) -0.0027(15) -0.0015(14) 0.0083(16)
C15 0.0254(18) 0.0273(19) 0.0226(18) -0.0051(15) -0.0049(15) 0.0007(16)
C16 0.0237(17) 0.0237(18) 0.0229(18) -0.0007(15) -0.0006(14) 0.0017(15)
C17 0.0218(17) 0.0191(17) 0.0186(17) -0.0003(14) -0.0014(13) 0.0037(14)
C18 0.0182(16) 0.0175(16) 0.0221(17) -0.0004(14) -0.0040(13) 0.0038(14)
C19 0.0156(16) 0.0218(17) 0.0198(17) 0.0005(14) -0.0022(13) 0.0025(14)
C20 0.0183(16) 0.0192(17) 0.0240(18) 0.0014(14) -0.0036(14) 0.0021(14)
C21 0.0211(17) 0.0181(17) 0.0226(17) 0.0006(14) -0.0020(14) 0.0040(14)
C22 0.0235(17) 0.0211(17) 0.0204(17) 0.0019(14) -0.0019(14) 0.0064(15)
C23 0.035(2) 0.0223(18) 0.0158(16) -0.0022(14) -0.0017(14) -0.0014(16)
C24 0.037(2) 0.0205(18) 0.0229(18) -0.0012(15) -0.0015(15) -0.0023(16)
C25 0.039(2) 0.027(2) 0.033(2) -0.0043(16) -0.0091(17) -0.0010(17)
C26 0.043(2) 0.0215(19) 0.0274(19) -0.0053(15) -0.0035(17) -0.0051(17)
C27 0.044(2) 0.0191(18) 0.0247(19) -0.0043(15) -0.0035(16) 0.0036(17)
C28 0.039(2) 0.0190(18) 0.0170(17) -0.0028(14) -0.0012(15) -0.0007(16)
C29 0.039(2) 0.0229(19) 0.037(2) 0.0017(16) -0.0037(17) 0.0026(17)
C30 0.051(3) 0.025(2) 0.055(3) -0.0060(19) -0.014(2) -0.0056(19)
C31 0.043(2) 0.028(2) 0.032(2) -0.0043(16) -0.0060(17) 0.0065(18)
C32 0.0224(17) 0.0227(18) 0.0178(17) -0.0039(14) -0.0015(13) -0.0045(15)
C33 0.0333(19) 0.0212(18) 0.0168(17) -0.0041(14) -0.0038(14) 0.0005(16)
C34 0.041(2) 0.0219(18) 0.0218(18) -0.0008(15) -0.0060(16) -0.0043(17)
C35 0.036(2) 0.032(2) 0.0159(17) -0.0050(15) 0.0003(15) -0.0151(17)
C36 0.0250(18) 0.037(2) 0.0184(17) -0.0035(16) -0.0025(14) -0.0015(17)
C37 0.0244(18) 0.0260(18) 0.0182(17) -0.0001(14) -0.0017(14) -0.0016(15)
C38 0.041(2) 0.027(2) 0.034(2) -0.0001(17) -0.0014(17) 0.0088(18)
C39 0.053(3) 0.049(2) 0.031(2) 0.0025(19) -0.0031(19) -0.026(2)
C40 0.0244(18) 0.032(2) 0.031(2) 0.0041(16) -0.0015(15) 0.0049(16)
C41 0.095(5) 0.126(6) 0.091(5) -0.013(4) -0.005(4) -0.015(4)
C42 0.055(3) 0.079(4) 0.097(5) -0.021(4) -0.007(3) 0.005(3)
N1 0.105(4) 0.138(5) 0.055(3) 0.001(3) 0.009(3) 0.045(4)
C43 0.0240(18) 0.0190(17) 0.0265(18) 0.0010(15) -0.0001(14) -0.0017(15)
C44 0.0272(18) 0.0250(18) 0.0214(17) 0.0021(15) -0.0014(14) -0.0002(16)
C45 0.0214(18) 0.0272(18) 0.0250(18) 0.0017(15) -0.0069(14) 0.0023(16)
C46 0.0202(17) 0.0251(18) 0.0262(18) 0.0018(15) -0.0014(14) -0.0025(15)
C47 0.0211(17) 0.0185(16) 0.0210(17) -0.0013(14) -0.0018(14) -0.0016(14)
C48 0.0204(17) 0.0205(17) 0.0207(17) 0.0005(14) -0.0020(13) -0.0016(14)
C49 0.0251(18) 0.0166(16) 0.0237(17) 0.0029(14) -0.0030(14) -0.0027(15)
C50 0.0249(18) 0.0189(17) 0.0259(18) 0.0082(14) -0.0041(14) -0.0043(15)
C51 0.0244(18) 0.0195(17) 0.0271(18) 0.0048(15) -0.0069(14) -0.0015(15)
C52 0.0291(19) 0.0235(18) 0.0262(19) 0.0060(15) -0.0050(15) -0.0073(16)
C53 0.0273(19) 0.0247(18) 0.0253(18) 0.0082(15) -0.0055(15) -0.0013(16)
C54 0.0221(17) 0.0203(17) 0.0238(18) -0.0027(14) -0.0048(14) 0.0002(15)
C55 0.0284(19) 0.0228(18) 0.0207(17) -0.0013(14) -0.0035(15) 0.0001(16)
C56 0.0206(18) 0.033(2) 0.0266(19) -0.0057(16) -0.0047(14) -0.0019(16)
C57 0.0208(17) 0.0245(18) 0.0302(19) -0.0025(15) -0.0046(15) -0.0045(15)
C58 0.0240(17) 0.0219(18) 0.0228(17) 0.0001(14) -0.0020(14) -0.0023(15)
C59 0.0170(16) 0.0175(16) 0.0227(17) -0.0023(14) -0.0017(13) -0.0004(14)
C60 0.0205(17) 0.0160(16) 0.0237(18) 0.0011(14) -0.0032(14) -0.0026(14)
C61 0.0231(17) 0.0196(17) 0.0218(17) 0.0034(14) -0.0037(14) -0.0021(15)
C62 0.0219(17) 0.0200(17) 0.0238(18) 0.0048(14) -0.0032(14) -0.0020(15)
C63 0.0214(17) 0.0193(17) 0.0219(17) 0.0023(14) -0.0079(14) -0.0007(14)
C64 0.0219(17) 0.0181(17) 0.0215(17) -0.0013(14) -0.0017(14) 0.0012(14)
C65 0.0224(17) 0.0195(17) 0.0210(17) 0.0009(14) -0.0052(14) -0.0073(14)
C66 0.0225(18) 0.0243(18) 0.0248(18) 0.0018(15) -0.0071(14) -0.0056(15)
C67 0.0200(17) 0.036(2) 0.0238(18) 0.0000(16) 0.0000(14) -0.0026(16)
C68 0.0259(19) 0.0286(19) 0.0224(18) 0.0034(15) -0.0029(15) -0.0075(16)
C69 0.032(2) 0.0215(18) 0.0270(19) 0.0034(15) -0.0030(16) -0.0052(16)
C70 0.0249(18) 0.0229(18) 0.0204(17) -0.0009(14) 0.0008(14) -0.0040(15)
C71 0.0258(19) 0.030(2) 0.046(2) -0.0062(17) 0.0041(17) -0.0008(16)
C72 0.046(2) 0.035(2) 0.040(2) 0.0057(18) 0.0071(19) -0.0122(19)
C73 0.039(2) 0.027(2) 0.040(2) -0.0003(17) 0.0072(18) -0.0066(17)
C74 0.0151(16) 0.0212(17) 0.0266(18) 0.0051(14) -0.0058(14) -0.0054(14)
C75 0.0225(18) 0.0231(19) 0.035(2) 0.0030(16) -0.0091(15) -0.0028(16)
C76 0.0246(19) 0.0177(18) 0.046(2) 0.0085(16) -0.0115(17) -0.0052(15)
C77 0.0209(18) 0.033(2) 0.035(2) 0.0112(17) -0.0100(16) -0.0072(16)
C78 0.0224(18) 0.035(2) 0.0246(19) 0.0087(16) -0.0065(15) -0.0075(16)
C79 0.0172(16) 0.0276(19) 0.0225(18) 0.0026(15) -0.0087(14) -0.0070(15)
C80 0.042(2) 0.025(2) 0.053(3) -0.0016(18) 0.0028(19) -0.0007(18)
C81 0.033(2) 0.043(2) 0.049(2) 0.0251(19) -0.0091(18) -0.0156(19)
C82 0.032(2) 0.033(2) 0.0270(19) 0.0004(16) -0.0044(16) 0.0005(17)
C83 0.050(4) 0.031(4) 0.025(4) -0.007(3) 0.010(3) -0.010(3)
C84 0.054(4) 0.033(4) 0.034(3) 0.019(3) -0.019(3) -0.014(3)
N2 0.080(6) 0.035(3) 0.040(3) 0.013(2) -0.017(4) -0.007(3)
N3 0.017(7) 0.010(5) 0.014(6) 0.007(4) -0.006(5) 0.003(5)

loop_
_atom_type_symbol
_atom_type_description
_atom_type_scat_dispersion_real
_atom_type_scat_dispersion_imag
_atom_type_scat_source
C C 0.0033 0.0016 'International Tables Vol C Tables 4.2.6.8 and 6.1.1.4'
H H 0.0000 0.0000 'International Tables Vol C Tables 4.2.6.8 and 6.1.1.4'
N N 0.0061 0.0033 'International Tables Vol C Tables 4.2.6.8 and 6.1.1.4'

loop_
_geom_angle_atom_site_label_1
_geom_angle_atom_site_label_2
_geom_angle_atom_site_label_3
_geom_angle
C22 C1 C2 118.9(3)
C22 C1 H1 120.5
C2 C1 H1 120.5
C1 C2 C3 120.5(3)
C1 C2 H2 119.7
C3 C2 H2 119.7
C4 C3 C2 121.5(3)
C4 C3 H3 119.2
C2 C3 H3 119.2
C3 C4 C5 118.7(3)
C3 C4 H4 120.7
C5 C4 H4 120.7
C4 C5 C22 119.8(3)
C4 C5 C6 131.1(3)
C22 C5 C6 109.1(3)
C7 C6 C5 107.7(3)
C7 C6 C23 126.3(3)
C5 C6 C23 125.9(3)
C6 C7 C8 132.5(3)
C6 C7 C21 110.1(3)
C8 C7 C21 117.4(3)
C9 C8 C7 122.9(3)
C9 C8 H5 118.6
C7 C8 H5 118.6
C8 C9 C10 115.3(3)
C8 C9 C19 120.6(3)
C10 C9 C19 124.1(3)
C11 C10 C9 132.2(3)
C11 C10 H6 113.9
C9 C10 H6 113.9
C10 C11 C12 131.6(3)
C10 C11 H7 114.2
C12 C11 H7 114.2
C13 C12 C17 118.5(3)
C13 C12 C11 115.5(3)
C17 C12 C11 126.0(3)
C14 C13 C12 123.5(3)
C14 C13 H8 118.3
C12 C13 H8 118.2
C13 C14 C15 118.2(3)
C13 C14 H9 120.9
C15 C14 H9 120.9
C16 C15 C14 119.8(3)
C16 C15 H10 120.1
C14 C15 H10 120.1
C15 C16 C17 123.7(3)
C15 C16 H11 118.1
C17 C16 H11 118.1
C16 C17 C12 116.2(3)
C16 C17 C18 116.9(3)
C12 C17 C18 126.8(3)
C19 C18 C17 131.1(3)
C19 C18 C32 115.6(3)
C17 C18 C32 113.2(3)
C18 C19 C20 116.8(3)
C18 C19 C9 128.1(3)
C20 C19 C9 115.1(3)
C21 C20 C19 123.1(3)
C21 C20 H12 118.5
C19 C20 H12 118.5
C20 C21 C7 120.9(3)
C20 C21 C22 132.2(3)
C7 C21 C22 106.8(3)
C1 C22 C5 120.6(3)
C1 C22 C21 133.2(3)
C5 C22 C21 106.3(3)
C24 C23 C28 120.9(3)
C24 C23 C6 118.9(3)
C28 C23 C6 120.1(3)
C25 C24 C23 118.5(3)
C25 C24 C29 119.8(3)
C23 C24 C29 121.8(3)
C24 C25 C26 122.0(3)
C24 C25 H13 119.0
C26 C25 H13 119.0
C27 C26 C25 118.3(3)
C27 C26 C30 121.5(3)
C25 C26 C30 120.2(3)
C26 C27 C28 122.1(3)
C26 C27 H14 119.0
C28 C27 H14 119.0
C27 C28 C23 118.3(3)
C27 C28 C31 120.3(3)
C23 C28 C31 121.4(3)
C24 C29 H15 109.5
C24 C29 H16 109.5
H15 C29 H16 109.5
C24 C29 H17 109.5
H15 C29 H17 109.5
H16 C29 H17 109.5
C26 C30 H18 109.5
C26 C30 H19 109.5
H18 C30 H19 109.5
C26 C30 H20 109.5
H18 C30 H20 109.5
H19 C30 H20 109.5
C28 C31 H21 109.5
C28 C31 H22 109.5
H21 C31 H22 109.5
C28 C31 H23 109.5
H21 C31 H23 109.5
H22 C31 H23 109.5
C37 C32 C33 120.1(3)
C37 C32 C18 120.4(3)
C33 C32 C18 119.5(3)
C34 C33 C32 119.1(3)
C34 C33 C38 120.5(3)
C32 C33 C38 120.4(3)
C35 C34 C33 121.8(3)
C35 C34 H24 119.1
C33 C34 H24 119.1
C34 C35 C36 118.3(3)
C34 C35 C39 121.3(3)
C36 C35 C39 120.3(3)
C37 C36 C35 121.7(3)
C37 C36 H25 119.1
C35 C36 H25 119.1
C36 C37 C32 118.9(3)
C36 C37 C40 120.4(3)
C32 C37 C40 120.7(3)
C33 C38 H26 109.5
C33 C38 H27 109.5
H26 C38 H27 109.5
C33 C38 H28 109.5
H26 C38 H28 109.5
H27 C38 H28 109.5
C35 C39 H29 109.5
C35 C39 H30 109.5
H29 C39 H30 109.5
C35 C39 H31 109.5
H29 C39 H31 109.5
H30 C39 H31 109.5
C37 C40 H32 109.5
C37 C40 H33 109.5
H32 C40 H33 109.5
C37 C40 H34 109.5
H32 C40 H34 109.5
H33 C40 H34 109.5
C42 C41 H69 109.5
C42 C41 H70 109.5
H69 C41 H70 109.5
C42 C41 H71 109.5
H69 C41 H71 109.5
H70 C41 H71 109.5
N1 C42 C41 178.6(8)
C64 C43 C44 119.0(3)
C64 C43 H35 120.5
C44 C43 H35 120.5
C45 C44 C43 120.7(3)
C45 C44 H36 119.6
C43 C44 H36 119.6
C44 C45 C46 120.7(3)
C44 C45 H37 119.7
C46 C45 H37 119.7
C47 C46 C45 119.3(3)
C47 C46 H38 120.4
C45 C46 H38 120.4
C46 C47 C64 119.8(3)
C46 C47 C48 131.0(3)
C64 C47 C48 109.2(3)
C49 C48 C47 107.5(3)
C49 C48 C65 127.6(3)
C47 C48 C65 124.8(3)
C48 C49 C50 132.1(3)
C48 C49 C63 110.1(3)
C50 C49 C63 117.8(3)
C51 C50 C49 122.2(3)
C51 C50 H39 118.9
C49 C50 H39 118.9
C50 C51 C52 114.2(3)
C50 C51 C61 120.9(3)
C52 C51 C61 124.9(3)
C53 C52 C51 131.8(3)
C53 C52 H40 114.1
C51 C52 H40 114.1
C52 C53 C54 131.4(3)
C52 C53 H41 114.3
C54 C53 H41 114.3
C55 C54 C59 119.1(3)
C55 C54 C53 114.7(3)
C59 C54 C53 126.2(3)
C56 C55 C54 122.9(3)
C56 C55 H42 118.6
C54 C55 H42 118.6
C55 C56 C57 118.7(3)
C55 C56 H43 120.7
C57 C56 H43 120.7
C58 C57 C56 119.9(3)
C58 C57 H44 120.1
C56 C57 H44 120.1
C57 C58 C59 123.6(3)
C57 C58 H45 118.2
C59 C58 H45 118.2
C58 C59 C54 115.9(3)
C58 C59 C60 117.4(3)
C54 C59 C60 126.7(3)
C61 C60 C59 130.9(3)
C61 C60 C74 117.5(3)
C59 C60 C74 111.7(2)
C60 C61 C62 116.9(3)
C60 C61 C51 127.8(3)
C62 C61 C51 115.3(3)
C63 C62 C61 122.7(3)
C63 C62 H46 118.7
C61 C62 H46 118.7
C62 C63 C49 121.0(3)
C62 C63 C64 132.7(3)
C49 C63 C64 106.2(3)
C43 C64 C47 120.5(3)
C43 C64 C63 132.5(3)
C47 C64 C63 107.0(3)
C70 C65 C66 120.0(3)
C70 C65 C48 119.6(3)
C66 C65 C48 120.3(3)
C67 C66 C65 118.9(3)
C67 C66 C71 120.7(3)
C65 C66 C71 120.3(3)
C68 C67 C66 122.0(3)
C68 C67 H47 119.0
C66 C67 H47 119.0
C69 C68 C67 118.0(3)
C69 C68 C72 120.6(3)
C67 C68 C72 121.4(3)
C68 C69 C70 122.7(3)
C68 C69 H48 118.7
C70 C69 H48 118.7
C69 C70 C65 118.4(3)
C69 C70 C73 120.7(3)
C65 C70 C73 120.9(3)
C66 C71 H49 109.5
C66 C71 H50 109.5
H49 C71 H50 109.5
C66 C71 H51 109.5
H49 C71 H51 109.5
H50 C71 H51 109.5
C68 C72 H52 109.5
C68 C72 H53 109.5
H52 C72 H53 109.5
C68 C72 H54 109.5
H52 C72 H54 109.5
H53 C72 H54 109.5
C70 C73 H55 109.5
C70 C73 H56 109.5
H55 C73 H56 109.5
C70 C73 H57 109.5
H55 C73 H57 109.5
H56 C73 H57 109.5
C79 C74 C75 120.1(3)
C79 C74 C60 119.1(3)
C75 C74 C60 120.3(3)
C76 C75 C74 118.5(3)
C76 C75 C80 120.9(3)
C74 C75 C80 120.6(3)
C77 C76 C75 122.2(3)
C77 C76 H58 118.9
C75 C76 H58 118.9
C76 C77 C78 118.3(3)
C76 C77 C81 121.1(3)
C78 C77 C81 120.5(3)
C77 C78 C79 121.8(3)
C77 C78 H59 119.1
C79 C78 H59 119.1
C74 C79 C78 118.9(3)
C74 C79 C82 121.0(3)
C78 C79 C82 120.1(3)
C75 C80 H60 109.5
C75 C80 H61 109.5
H60 C80 H61 109.5
C75 C80 H62 109.5
H60 C80 H62 109.5
H61 C80 H62 109.5
C77 C81 H63 109.5
C77 C81 H64 109.5
H63 C81 H64 109.5
C77 C81 H65 109.5
H63 C81 H65 109.5
H64 C81 H65 109.5
C79 C82 H66 109.5
C79 C82 H67 109.5
H66 C82 H67 109.5
C79 C82 H68 109.5
H66 C82 H68 109.5
H67 C82 H68 109.5
C84 C83 H72 109.5
C84 C83 H73 109.5
H72 C83 H73 109.5
C84 C83 H74 109.5
H72 C83 H74 109.5
H73 C83 H74 109.5
N2 C84 C83 176.7(8)
C86 C85 H75 109.5
C86 C85 H76 109.5
H75 C85 H76 109.5
C86 C85 H77 109.5
H75 C85 H77 109.5
H76 C85 H77 109.5
C85 C86 N3 124(4)

loop_
_geom_bond_atom_site_label_1
_geom_bond_atom_site_label_2
_geom_bond_distance
C1 C22 1.380(4)
C1 C2 1.388(4)
C1 H1 0.9500
C2 C3 1.392(5)
C2 H2 0.9500
C3 C4 1.381(5)
C3 H3 0.9500
C4 C5 1.393(4)
C4 H4 0.9500
C5 C22 1.425(4)
C5 C6 1.458(5)
C6 C7 1.373(4)
C6 C23 1.487(4)
C7 C8 1.422(4)
C7 C21 1.448(4)
C8 C9 1.374(4)
C8 H5 0.9500
C9 C10 1.449(4)
C9 C19 1.475(4)
C10 C11 1.337(4)
C10 H6 0.9500
C11 C12 1.438(4)
C11 H7 0.9500
C12 C13 1.400(4)
C12 C17 1.431(4)
C13 C14 1.384(5)
C13 H8 0.9500
C14 C15 1.386(5)
C14 H9 0.9500
C15 C16 1.375(4)
C15 H10 0.9500
C16 C17 1.412(4)
C16 H11 0.9500
C17 C18 1.476(4)
C18 C19 1.389(4)
C18 C32 1.499(4)
C19 C20 1.466(4)
C20 C21 1.353(4)
C20 H12 0.9500
C21 C22 1.468(4)
C23 C24 1.398(5)
C23 C28 1.407(4)
C24 C25 1.392(5)
C24 C29 1.506(5)
C25 C26 1.394(5)
C25 H13 0.9500
C26 C27 1.384(5)
C26 C30 1.518(5)
C27 C28 1.395(5)
C27 H14 0.9500
C28 C31 1.492(5)
C29 H15 0.9800
C29 H16 0.9800
C29 H17 0.9800
C30 H18 0.9800
C30 H19 0.9800
C30 H20 0.9800
C31 H21 0.9800
C31 H22 0.9800
C31 H23 0.9800
C32 C37 1.404(4)
C32 C33 1.406(4)
C33 C34 1.393(5)
C33 C38 1.505(5)
C34 C35 1.386(5)
C34 H24 0.9500
C35 C36 1.398(5)
C35 C39 1.511(5)
C36 C37 1.394(4)
C36 H25 0.9500
C37 C40 1.505(5)
C38 H26 0.9800
C38 H27 0.9800
C38 H28 0.9800
C39 H29 0.9800
C39 H30 0.9800
C39 H31 0.9800
C40 H32 0.9800
C40 H33 0.9800
C40 H34 0.9800
C41 C42 1.484(8)
C41 H69 0.9800
C41 H70 0.9800
C41 H71 0.9800
C42 N1 1.066(6)
C43 C64 1.386(4)
C43 C44 1.391(4)
C43 H35 0.9500
C44 C45 1.387(4)
C44 H36 0.9500
C45 C46 1.391(4)
C45 H37 0.9500
C46 C47 1.389(4)
C46 H38 0.9500
C47 C64 1.413(4)
C47 C48 1.462(4)
C48 C49 1.381(4)
C48 C65 1.487(4)
C49 C50 1.420(4)
C49 C63 1.453(4)
C50 C51 1.374(4)
C50 H39 0.9500
C51 C52 1.445(4)
C51 C61 1.476(4)
C52 C53 1.338(4)
C52 H40 0.9500
C53 C54 1.444(4)
C53 H41 0.9500
C54 C55 1.402(4)
C54 C59 1.428(4)
C55 C56 1.373(4)
C55 H42 0.9500
C56 C57 1.386(5)
C56 H43 0.9500
C57 C58 1.371(4)
C57 H44 0.9500
C58 C59 1.412(4)
C58 H45 0.9500
C59 C60 1.489(4)
C60 C61 1.389(4)
C60 C74 1.509(4)
C61 C62 1.470(4)
C62 C63 1.348(4)
C62 H46 0.9500
C63 C64 1.475(4)
C65 C70 1.406(4)
C65 C66 1.407(5)
C66 C67 1.391(4)
C66 C71 1.507(5)
C67 C68 1.388(5)
C67 H47 0.9500
C68 C69 1.380(5)
C68 C72 1.512(5)
C69 C70 1.394(4)
C69 H48 0.9500
C70 C73 1.497(5)
C71 H49 0.9800
C71 H50 0.9800
C71 H51 0.9800
C72 H52 0.9800
C72 H53 0.9800
C72 H54 0.9800
C73 H55 0.9800
C73 H56 0.9800
C73 H57 0.9800
C74 C79 1.397(4)
C74 C75 1.401(4)
C75 C76 1.401(5)
C75 C80 1.507(5)
C76 C77 1.374(5)
C76 H58 0.9500
C77 C78 1.382(5)
C77 C81 1.510(5)
C78 C79 1.402(4)
C78 H59 0.9500
C79 C82 1.504(5)
C80 H60 0.9800
C80 H61 0.9800
C80 H62 0.9800
C81 H63 0.9800
C81 H64 0.9800
C81 H65 0.9800
C82 H66 0.9800
C82 H67 0.9800
C82 H68 0.9800
C83 C84 1.449(10)
C83 H72 0.9800
C83 H73 0.9800
C83 H74 0.9800
C84 N2 1.118(7)
N3 C86 1.67(6)
C85 C86 1.40(6)
C85 H75 0.9800
C85 H76 0.9800
C85 H77 0.9800

loop_
_geom_hbond_atom_site_label_D
_geom_hbond_atom_site_label_H
_geom_hbond_atom_site_label_A
_geom_hbond_distance_DH
_geom_hbond_distance_HA
_geom_hbond_distance_DA
_geom_hbond_angle_DHA
_geom_hbond_site_symmetry_A
C83 H72 N1 0.98 2.33 3.100(10) 135.1 .
C41 H69 N1 0.98 2.51 3.429(9) 155.2 2
C41 H69 N1 0.98 2.51 3.429(9) 155.2 2
C41 H71 N2 0.98 2.65 3.117(11) 109.7 2_545
C83 H72 N1 0.98 2.33 3.100(10) 135.1 .
C85 H77 N1 0.98 2.33 2.70(3) 101.7 .
C41 H69 N1 0.98 2.51 3.429(9) 155.2 2
C41 H71 N2 0.98 2.65 3.117(11) 109.7 2_545
C41 H69 N1 0.98 2.51 3.429(9) 155.2 2
C41 H71 N2 0.98 2.65 3.117(11) 109.7 2_545
C83 H72 N1 0.98 2.33 3.100(10) 135.1 .
C85 H77 N1 0.98 2.33 2.70(3) 101.7 .

loop_
_geom_torsion_atom_site_label_1
_geom_torsion_atom_site_label_2
_geom_torsion_atom_site_label_3
_geom_torsion_atom_site_label_4
_geom_torsion
C22 C1 C2 C3 0.4(5)
C1 C2 C3 C4 -0.2(5)
C2 C3 C4 C5 0.1(5)
C3 C4 C5 C22 -0.2(5)
C3 C4 C5 C6 179.0(3)
C4 C5 C6 C7 -179.8(3)
C22 C5 C6 C7 -0.5(4)
C4 C5 C6 C23 -2.1(5)
C22 C5 C6 C23 177.1(3)
C5 C6 C7 C8 179.5(3)
C23 C6 C7 C8 1.8(6)
C5 C6 C7 C21 -0.1(4)
C23 C6 C7 C21 -177.8(3)
C6 C7 C8 C9 179.5(3)
C21 C7 C8 C9 -0.9(4)
C7 C8 C9 C10 179.7(3)
C7 C8 C9 C19 0.3(5)
C8 C9 C10 C11 -178.0(3)
C19 C9 C10 C11 1.4(5)
C9 C10 C11 C12 -2.3(6)
C10 C11 C12 C13 -179.4(3)
C10 C11 C12 C17 0.5(6)
C17 C12 C13 C14 0.4(5)
C11 C12 C13 C14 -179.7(3)
C12 C13 C14 C15 -0.1(5)
C13 C14 C15 C16 -1.3(5)
C14 C15 C16 C17 2.5(5)
C15 C16 C17 C12 -2.0(5)
C15 C16 C17 C18 177.7(3)
C13 C12 C17 C16 0.5(4)
C11 C12 C17 C16 -179.3(3)
C13 C12 C17 C18 -179.2(3)
C11 C12 C17 C18 1.0(5)
C16 C17 C18 C19 -179.7(3)
C12 C17 C18 C19 0.0(5)
C16 C17 C18 C32 -1.7(4)
C12 C17 C18 C32 178.0(3)
C17 C18 C19 C20 178.3(3)
C32 C18 C19 C20 0.2(4)
C17 C18 C19 C9 -1.6(5)
C32 C18 C19 C9 -179.6(3)
C8 C9 C19 C18 -179.6(3)
C10 C9 C19 C18 1.0(5)
C8 C9 C19 C20 0.5(4)
C10 C9 C19 C20 -178.9(3)
C18 C19 C20 C21 179.4(3)
C9 C19 C20 C21 -0.8(4)
C19 C20 C21 C7 0.2(5)
C19 C20 C21 C22 179.7(3)
C6 C7 C21 C20 -179.7(3)
C8 C7 C21 C20 0.6(4)
C6 C7 C21 C22 0.8(3)
C8 C7 C21 C22 -179.0(3)
C2 C1 C22 C5 -0.5(4)
C2 C1 C22 C21 179.6(3)
C4 C5 C22 C1 0.4(5)
C6 C5 C22 C1 -178.9(3)
C4 C5 C22 C21 -179.6(3)
C6 C5 C22 C21 1.0(3)
C20 C21 C22 C1 -0.6(6)
C7 C21 C22 C1 178.9(3)
C20 C21 C22 C5 179.4(3)
C7 C21 C22 C5 -1.1(3)
C7 C6 C23 C24 78.3(4)
C5 C6 C23 C24 -99.0(4)
C7 C6 C23 C28 -100.6(4)
C5 C6 C23 C28 82.1(4)
C28 C23 C24 C25 1.0(5)
C6 C23 C24 C25 -177.9(3)
C28 C23 C24 C29 -178.8(3)
C6 C23 C24 C29 2.3(5)
C23 C24 C25 C26 0.6(5)
C29 C24 C25 C26 -179.7(3)
C24 C25 C26 C27 -1.5(5)
C24 C25 C26 C30 176.9(3)
C25 C26 C27 C28 0.8(5)
C30 C26 C27 C28 -177.5(3)
C26 C27 C28 C23 0.7(5)
C26 C27 C28 C31 -178.6(3)
C24 C23 C28 C27 -1.6(5)
C6 C23 C28 C27 177.3(3)
C24 C23 C28 C31 177.7(3)
C6 C23 C28 C31 -3.4(5)
C19 C18 C32 C37 -89.0(4)
C17 C18 C32 C37 92.6(3)
C19 C18 C32 C33 91.8(3)
C17 C18 C32 C33 -86.6(3)
C37 C32 C33 C34 1.0(4)
C18 C32 C33 C34 -179.8(3)
C37 C32 C33 C38 -177.9(3)
C18 C32 C33 C38 1.3(4)
C32 C33 C34 C35 -0.9(5)
C38 C33 C34 C35 178.0(3)
C33 C34 C35 C36 0.1(5)
C33 C34 C35 C39 -177.4(3)
C34 C35 C36 C37 0.6(5)
C39 C35 C36 C37 178.1(3)
C35 C36 C37 C32 -0.4(5)
C35 C36 C37 C40 -179.5(3)
C33 C32 C37 C36 -0.4(5)
C18 C32 C37 C36 -179.6(3)
C33 C32 C37 C40 178.7(3)
C18 C32 C37 C40 -0.5(4)
C64 C43 C44 C45 -0.4(5)
C43 C44 C45 C46 -0.2(5)
C44 C45 C46 C47 0.7(5)
C45 C46 C47 C64 -0.6(5)
C45 C46 C47 C48 -179.3(3)
C46 C47 C48 C49 179.6(3)
C64 C47 C48 C49 0.8(4)
C46 C47 C48 C65 1.4(5)
C64 C47 C48 C65 -177.5(3)
C47 C48 C49 C50 179.5(3)
C65 C48 C49 C50 -2.3(6)
C47 C48 C49 C63 -0.1(4)
C65 C48 C49 C63 178.1(3)
C48 C49 C50 C51 -176.4(3)
C63 C49 C50 C51 3.2(5)
C49 C50 C51 C52 179.5(3)
C49 C50 C51 C61 -1.5(5)
C50 C51 C52 C53 -176.1(4)
C61 C51 C52 C53 5.0(6)
C51 C52 C53 C54 -0.1(7)
C52 C53 C54 C55 176.5(4)
C52 C53 C54 C59 -4.8(6)
C59 C54 C55 C56 -1.2(5)
C53 C54 C55 C56 177.6(3)
C54 C55 C56 C57 0.6(5)
C55 C56 C57 C58 0.0(5)
C56 C57 C58 C59 0.2(5)
C57 C58 C59 C54 -0.8(5)
C57 C58 C59 C60 179.6(3)
C55 C54 C59 C58 1.2(4)
C53 C54 C59 C58 -177.4(3)
C55 C54 C59 C60 -179.2(3)
C53 C54 C59 C60 2.1(5)
C58 C59 C60 C61 -176.9(3)
C54 C59 C60 C61 3.6(5)
C58 C59 C60 C74 3.1(4)
C54 C59 C60 C74 -176.5(3)
C59 C60 C61 C62 176.5(3)
C74 C60 C61 C62 -3.5(4)
C59 C60 C61 C51 -3.4(6)
C74 C60 C61 C51 176.6(3)
C50 C51 C61 C60 178.8(3)
C52 C51 C61 C60 -2.4(5)
C50 C51 C61 C62 -1.1(5)
C52 C51 C61 C62 177.7(3)
C60 C61 C62 C63 -177.7(3)
C51 C61 C62 C63 2.2(5)
C61 C62 C63 C49 -0.6(5)
C61 C62 C63 C64 177.1(3)
C48 C49 C63 C62 177.6(3)
C50 C49 C63 C62 -2.1(5)
C48 C49 C63 C64 -0.7(4)
C50 C49 C63 C64 179.7(3)
C44 C43 C64 C47 0.4(5)
C44 C43 C64 C63 -179.3(3)
C46 C47 C64 C43 0.1(5)
C48 C47 C64 C43 179.1(3)
C46 C47 C64 C63 179.8(3)
C48 C47 C64 C63 -1.2(3)
C62 C63 C64 C43 2.9(6)
C49 C63 C64 C43 -179.2(3)
C62 C63 C64 C47 -176.8(3)
C49 C63 C64 C47 1.1(3)
C49 C48 C65 C70 -73.1(4)
C47 C48 C65 C70 104.8(4)
C49 C48 C65 C66 107.8(4)
C47 C48 C65 C66 -74.3(4)
C70 C65 C66 C67 -1.9(5)
C48 C65 C66 C67 177.2(3)
C70 C65 C66 C71 175.9(3)
C48 C65 C66 C71 -5.0(4)
C65 C66 C67 C68 0.2(5)
C71 C66 C67 C68 -177.5(3)
C66 C67 C68 C69 1.4(5)
C66 C67 C68 C72 -177.5(3)
C67 C68 C69 C70 -1.5(5)
C72 C68 C69 C70 177.4(3)
C68 C69 C70 C65 -0.1(5)
C68 C69 C70 C73 -177.5(3)
C66 C65 C70 C69 1.8(5)
C48 C65 C70 C69 -177.3(3)
C66 C65 C70 C73 179.2(3)
C48 C65 C70 C73 0.1(5)
C61 C60 C74 C79 -92.9(4)
C59 C60 C74 C79 87.1(3)
C61 C60 C74 C75 94.8(4)
C59 C60 C74 C75 -85.2(3)
C79 C74 C75 C76 -3.5(4)
C60 C74 C75 C76 168.7(3)
C79 C74 C75 C80 178.2(3)
C60 C74 C75 C80 -9.6(4)
C74 C75 C76 C77 0.6(5)
C80 C75 C76 C77 178.9(3)
C75 C76 C77 C78 3.1(5)
C75 C76 C77 C81 -174.2(3)
C76 C77 C78 C79 -4.0(5)
C81 C77 C78 C79 173.3(3)
C75 C74 C79 C78 2.6(4)
C60 C74 C79 C78 -169.7(3)
C75 C74 C79 C82 -179.1(3)
C60 C74 C79 C82 8.6(4)
C77 C78 C79 C74 1.2(5)
C77 C78 C79 C82 -177.1(3)
